data_4330274
loop_
_publ_author_name
'Sau Doan Nguyen'
'P. Shiv Halasyamani'

_publ_contact_author_address
;  
Department of Chemistry  
University of Houston  
Houston, Texas  
77204-5003  
USA  
;
_publ_contact_author_email psh@uh.edu
_publ_contact_author_fax 1-713-743-0796
_publ_contact_author_name 'P. Shiv Halasyamani'
_publ_contact_author_phone 1-713-743-3278
_publ_section_title
;
 Synthesis, Structure, and Characterization of New Li+- d0-Lone-Pair -
 Oxides: Noncentrosymmetric Polar Li6(Mo2O5)3(SeO3)6and Centrosymmetric
 Li2(MO3)(TeO3) (M = Mo6+or W6+)
;
_journal_name_full 'Inorganic Chemistry'
_journal_page_first 9529
_journal_page_last 9538
_journal_paper_doi 10.1021/ic301334c
_journal_volume 51
_journal_year 2012
_chemical_absolute_configuration unk
_chemical_formula_moiety 'Li6 Mo6 Se6 O33 '
_chemical_formula_sum 'Li6 Mo6 O33 Se6'
_chemical_formula_weight 1619.04
_chemical_name_systematic
; 

? 
;
_space_group_IT_number 31
_symmetry_cell_setting orthorhombic
_symmetry_Int_Tables_number 31
_symmetry_space_group_name_Hall 'P 2ac -2'
_symmetry_space_group_name_H-M 'P m n 21'
_atom_sites_solution_primary direct
_atom_sites_solution_secondary difmap
_audit_conform_dict_location ftp://ftp.iucr.org/pub/cif_core.dic
_audit_conform_dict_name cif_core.dic
_audit_conform_dict_version 2.3
_audit_creation_date 2011-05-07T10:37:45-00:00
_audit_creation_method 'WinGX routine CIF_UPDATE'
_cell_angle_alpha 90
_cell_angle_beta 90
_cell_angle_gamma 90
_cell_formula_units_Z 4
_cell_length_a 8.2687(4)
_cell_length_b 16.6546(7)
_cell_length_c 19.2321(8)
_cell_measurement_reflns_used 356
_cell_measurement_temperature 298.0(2)
_cell_measurement_theta_max 27
_cell_measurement_theta_min 1.2
_cell_volume 2648.5(2)
_computing_structure_refinement 'SHELXL-97 (Sheldrick, 1997)'
_diffrn_ambient_temperature 298(2)
_diffrn_measured_fraction_theta_full 0.999
_diffrn_measured_fraction_theta_max 0.997
_diffrn_measurement_device_type 'Siemens area CCD'
_diffrn_measurement_method 'Omega scans'
_diffrn_radiation_monochromator graphite
_diffrn_radiation_type MoK\a
_diffrn_radiation_wavelength 0.71073
_diffrn_reflns_av_R_equivalents 0.0516
_diffrn_reflns_av_unetI/netI 0.0446
_diffrn_reflns_limit_h_max 10
_diffrn_reflns_limit_h_min -10
_diffrn_reflns_limit_k_max 21
_diffrn_reflns_limit_k_min -21
_diffrn_reflns_limit_l_max 18
_diffrn_reflns_limit_l_min -24
_diffrn_reflns_number 15543
_diffrn_reflns_theta_full 25
_diffrn_reflns_theta_max 26.97
_diffrn_reflns_theta_min 1.22
_exptl_absorpt_coefficient_mu 11.138
_exptl_absorpt_correction_T_max 0.8968
_exptl_absorpt_correction_T_min 0.4022
_exptl_absorpt_correction_type psi-scans
_exptl_crystal_colour Colourless
_exptl_crystal_density_diffrn 4.06
_exptl_crystal_description rod
_exptl_crystal_F_000 2952
_exptl_crystal_size_max 0.1
_exptl_crystal_size_mid 0.01
_exptl_crystal_size_min 0.01
_refine_diff_density_max 1.98
_refine_diff_density_min -1.133
_refine_diff_density_rms 0.189
_refine_ls_abs_structure_details 'Flack H D (1983), Acta Cryst. A39, 876-881'
_refine_ls_abs_structure_Flack 0.000(8)
_refine_ls_extinction_method none
_refine_ls_goodness_of_fit_ref 0.992
_refine_ls_matrix_type full
_refine_ls_number_parameters 512
_refine_ls_number_reflns 4830
_refine_ls_number_restraints 1
_refine_ls_restrained_S_all 0.992
_refine_ls_R_factor_all 0.0322
_refine_ls_R_factor_gt 0.0282
_refine_ls_shift/su_max 0.001
_refine_ls_shift/su_mean 0
_refine_ls_structure_factor_coef Fsqd
_refine_ls_weighting_details 'calc w=1/[\s^2^(Fo^2^)+(0.0330P)^2^+0.0000P] where P=(Fo^2^+2Fc^2^)/3'
_refine_ls_weighting_scheme calc
_refine_ls_wR_factor_gt 0.0632
_refine_ls_wR_factor_ref 0.0641
_reflns_number_gt 4328
_reflns_number_total 4830
_reflns_threshold_expression >2sigma(I)
_cod_data_source_file ic301334c_si_002_1.cif
_cod_data_source_block Li6(Mo2O5)3(SeO3)6
_cod_original_formula_sum 'Li6 Mo6 Se6 O33'
_cod_database_code 4330274

loop_
_symmetry_equiv_pos_as_xyz
'x, y, z'
'-x+1/2, -y, z+1/2'
'x+1/2, -y, z+1/2'
'-x, y, z'

loop_
_atom_site_label
_atom_site_type_symbol
_atom_site_fract_x
_atom_site_fract_y
_atom_site_fract_z
_atom_site_U_iso_or_equiv
_atom_site_adp_type
_atom_site_occupancy
_atom_site_symmetry_multiplicity
_atom_site_calc_flag
_atom_site_refinement_flags
Li1 Li 0 0.9953(11) 0.2237(12) 0.020(5) Uani 1 2 d S
Li2 Li 0.5 0.0088(13) 0.2397(12) 0.025(5) Uani 1 2 d S
Li3 Li 0.5 0.4984(11) -0.0109(12) 0.023(5) Uani 1 2 d S
Li4 Li 0 0.5117(14) -0.0247(12) 0.026(5) Uani 1 2 d S
Li5 Li 0.223(2) 0.6666(10) -0.2666(8) 0.027(4) Uani 1 1 d .
Li6 Li 0.216(2) 0.8392(9) -0.0155(9) 0.031(4) Uani 1 1 d .
Li7 Li 0.265(3) 0.6620(11) 0.2339(9) 0.044(5) Uani 1 1 d .
Li8 Li 0.234(3) 0.1741(10) -0.0245(9) 0.040(5) Uani 1 1 d .
Mo1 Mo 0.29781(8) 0.65723(4) 0.05285(4) 0.01240(15) Uani 1 1 d .
Mo2 Mo 0.29633(9) 0.49764(4) -0.16323(4) 0.01266(16) Uani 1 1 d .
Mo3 Mo 0.29392(9) 0.01043(4) 0.08522(4) 0.01313(16) Uani 1 1 d .
Mo4 Mo 0.20421(9) 0.14778(4) 0.30627(4) 0.01307(14) Uani 1 1 d .
Mo5 Mo 0.20108(8) 0.36248(4) 0.06237(4) 0.01279(15) Uani 1 1 d .
Mo6 Mo 0.29335(8) 0.14917(4) -0.19604(4) 0.01211(14) Uani 1 1 d .
Se1 Se 0 0.28071(6) -0.14165(6) 0.0139(2) Uani 1 2 d S
Se2 Se 0 0.76420(6) 0.12762(7) 0.0145(2) Uani 1 2 d S
Se3 Se 0.5 0.32737(6) -0.12951(6) 0.0123(2) Uani 1 2 d S
Se4 Se 0 0.01831(7) -0.04077(6) 0.0155(3) Uani 1 2 d S
Se5 Se 0.5 0.84157(6) 0.11481(6) 0.0137(3) Uani 1 2 d S
Se6 Se 0 0.51065(7) -0.28642(6) 0.0132(2) Uani 1 2 d S
Se7 Se 0.5 0.03452(6) -0.08245(6) 0.0123(2) Uani 1 2 d S
Se8 Se 0 0.20579(7) 0.16579(6) 0.0139(2) Uani 1 2 d S
Se9 Se 0 0.48340(7) 0.16965(7) 0.0137(2) Uani 1 2 d S
Se10 Se 0.5 0.70171(7) -0.09031(6) 0.0135(2) Uani 1 2 d S
Se11 Se 0.5 0.26337(7) 0.37947(6) 0.0148(3) Uani 1 2 d S
Se12 Se 0.5 0.23388(7) 0.10576(7) 0.0154(3) Uani 1 2 d S
O1 O 0.1704(7) 0.5925(3) 0.0138(3) 0.0224(14) Uani 1 1 d .
O2 O 0.3004(7) 0.6270(4) 0.1377(3) 0.0225(14) Uani 1 1 d .
O3 O 0.5 0.6085(4) 0.0217(4) 0.0123(16) Uani 1 2 d S
O4 O 0.1548(7) 0.7505(3) 0.0671(3) 0.0194(13) Uani 1 1 d .
O5 O 0.3380(7) 0.7299(3) -0.0403(3) 0.0191(13) Uani 1 1 d .
O6 O 0.5 0.7456(4) 0.0833(4) 0.0145(17) Uani 1 2 d S
O7 O 0.3428(7) 0.8840(3) 0.0700(3) 0.0154(12) Uani 1 1 d .
O8 O 0.5 0.4922(4) -0.1123(5) 0.0145(18) Uani 1 2 d S
O9 O 0.5 0.7758(5) -0.1505(4) 0.0194(19) Uani 1 2 d S
O10 O 0.1570(7) 0.4625(3) -0.2418(3) 0.0155(12) Uani 1 1 d .
O11 O 0 0.4177(4) 0.0414(4) 0.0146(17) Uani 1 2 d S
O12 O 0.5 0.1874(5) 0.4333(5) 0.022(2) Uani 1 2 d S
O13 O 0 0.3003(5) -0.2252(5) 0.0191(18) Uani 1 2 d S
O14 O 0 0.6024(5) -0.2558(5) 0.0208(19) Uani 1 2 d S
O15 O 0.1613(7) 0.4200(3) 0.1647(3) 0.0172(12) Uani 1 1 d .
O16 O 0.1567(7) 0.9736(3) 0.0073(3) 0.0152(12) Uani 1 1 d .
O17 O 0 0.1130(5) -0.0170(5) 0.023(2) Uani 1 2 d S
O18 O 0.3445(7) 0.2428(3) 0.3208(3) 0.0185(13) Uani 1 1 d .
O19 O 0.1586(6) 0.2119(3) -0.1311(3) 0.0137(12) Uani 1 1 d .
O20 O 0.5 0.0084(4) 0.1346(5) 0.0148(17) Uani 1 2 d S
O21 O 0 0.6826(5) 0.1744(4) 0.023(2) Uani 1 2 d S
O22 O 0.5 0.2307(4) -0.1616(5) 0.0170(18) Uani 1 2 d S
O23 O 0.3396(7) 0.3669(3) -0.1737(3) 0.0139(12) Uani 1 1 d .
O24 O 0.1678(8) 0.4822(4) -0.0958(3) 0.0243(15) Uani 1 1 d .
O25 O 0.5 0.0979(4) -0.2184(4) 0.0121(16) Uani 1 2 d S
O26 O 0 0.5039(5) 0.2564(5) 0.0180(19) Uani 1 2 d S
O27 O 0.3454(6) 0.3029(3) 0.1246(3) 0.0153(12) Uani 1 1 d .
O28 O 0.3410(7) 0.0981(3) -0.0909(3) 0.0152(12) Uani 1 1 d .
O29 O 0.2830(7) 0.5980(3) -0.1775(3) 0.0222(14) Uani 1 1 d .
O30 O 0.1561(7) 0.2279(3) 0.2196(3) 0.0167(12) Uani 1 1 d .
O31 O 0.1720(7) 0.9907(4) 0.1547(3) 0.0211(14) Uani 1 1 d .
O32 O 0.3286(7) 0.4350(3) 0.0326(3) 0.0220(14) Uani 1 1 d .
O33 O 0 0.0989(4) 0.2758(4) 0.0149(17) Uani 1 2 d S
O34 O 0.1712(7) 0.0716(3) -0.2165(3) 0.0218(14) Uani 1 1 d .
O35 O 0.5 0.0199(5) 0.0052(4) 0.0168(18) Uani 1 2 d S
O36 O 0.3304(7) 0.0901(3) 0.2584(3) 0.0228(14) Uani 1 1 d .
O37 O 0 0.2878(4) 0.1130(4) 0.0161(18) Uani 1 2 d S
O38 O 0.2631(7) 0.1111(3) 0.0719(3) 0.0215(14) Uani 1 1 d .
O39 O 0.2223(7) 0.1094(3) 0.3883(3) 0.0207(14) Uani 1 1 d .
O40 O 0.2009(7) 0.2931(4) -0.0033(3) 0.0237(14) Uani 1 1 d .
O41 O 0.2642(7) 0.2109(4) -0.2657(3) 0.0208(14) Uani 1 1 d .
O42 O 0.5 0.2260(5) 0.0213(5) 0.025(2) Uani 1 2 d S

loop_
_atom_site_aniso_label
_atom_site_aniso_U_11
_atom_site_aniso_U_22
_atom_site_aniso_U_33
_atom_site_aniso_U_23
_atom_site_aniso_U_13
_atom_site_aniso_U_12
Li1 0.035(14) 0.003(9) 0.022(13) -0.004(8) 0 0
Li2 0.037(15) 0.021(11) 0.016(12) -0.001(9) 0 0
Li3 0.043(15) 0.011(10) 0.014(12) -0.011(8) 0 0
Li4 0.017(12) 0.042(14) 0.018(12) -0.005(10) 0 0
Li5 0.033(10) 0.031(9) 0.018(9) 0.001(7) -0.006(7) 0.014(7)
Li6 0.040(10) 0.025(8) 0.027(9) 0.000(7) 0.009(8) 0.019(7)
Li7 0.088(16) 0.026(9) 0.017(9) -0.001(7) -0.002(10) 0.014(9)
Li8 0.073(14) 0.024(9) 0.023(10) 0.001(7) -0.002(9) 0.017(9)
Mo1 0.0113(4) 0.0111(3) 0.0148(4) 0.0004(3) 0.0008(3) -0.0001(3)
Mo2 0.0123(4) 0.0119(3) 0.0137(4) -0.0009(3) 0.0000(3) 0.0010(3)
Mo3 0.0115(4) 0.0130(3) 0.0148(4) -0.0011(3) 0.0006(3) 0.0003(3)
Mo4 0.0139(3) 0.0111(3) 0.0142(4) 0.0010(3) -0.0010(3) 0.0006(3)
Mo5 0.0119(4) 0.0137(3) 0.0127(4) 0.0004(3) 0.0006(3) 0.0006(3)
Mo6 0.0111(3) 0.0118(3) 0.0134(3) -0.0006(3) -0.0001(3) 0.0004(3)
Se1 0.0129(6) 0.0106(5) 0.0182(6) -0.0020(5) 0 0
Se2 0.0122(6) 0.0137(5) 0.0176(6) -0.0031(5) 0 0
Se3 0.0142(6) 0.0094(5) 0.0134(6) 0.0003(5) 0 0
Se4 0.0139(6) 0.0201(6) 0.0125(6) 0.0009(5) 0 0
Se5 0.0154(6) 0.0105(5) 0.0153(7) -0.0008(4) 0 0
Se6 0.0130(6) 0.0146(6) 0.0120(6) 0.0010(5) 0 0
Se7 0.0134(6) 0.0114(5) 0.0121(6) 0.0014(5) 0 0
Se8 0.0157(6) 0.0131(5) 0.0131(6) 0.0019(5) 0 0
Se9 0.0141(6) 0.0133(5) 0.0138(6) -0.0023(5) 0 0
Se10 0.0133(6) 0.0139(5) 0.0133(6) 0.0011(4) 0 0
Se11 0.0132(6) 0.0149(6) 0.0162(6) -0.0039(5) 0 0
Se12 0.0138(6) 0.0129(5) 0.0195(6) 0.0019(5) 0 0
O1 0.015(3) 0.023(3) 0.029(4) -0.009(3) 0.000(3) -0.002(3)
O2 0.027(4) 0.023(3) 0.017(3) 0.004(3) 0.008(3) 0.002(3)
O3 0.005(4) 0.016(4) 0.016(4) -0.003(3) 0 0
O4 0.016(3) 0.016(3) 0.026(4) 0.004(3) 0.003(3) 0.005(2)
O5 0.012(3) 0.025(3) 0.020(3) 0.005(3) 0.003(2) 0.005(2)
O6 0.016(4) 0.008(4) 0.019(5) -0.009(3) 0 0
O7 0.016(3) 0.009(3) 0.021(3) 0.001(2) -0.009(2) 0.003(2)
O8 0.010(4) 0.014(4) 0.019(5) -0.006(3) 0 0
O9 0.016(5) 0.031(5) 0.012(5) 0.002(4) 0 0
O10 0.019(3) 0.012(3) 0.016(3) -0.004(2) -0.004(2) 0.000(2)
O11 0.017(4) 0.017(4) 0.011(4) 0.004(3) 0 0
O12 0.017(5) 0.025(5) 0.025(5) -0.002(4) 0 0
O13 0.008(4) 0.026(4) 0.023(5) -0.001(4) 0 0
O14 0.021(5) 0.013(4) 0.028(5) 0.000(4) 0 0
O15 0.015(3) 0.017(3) 0.020(3) -0.008(3) 0.004(2) 0.004(2)
O16 0.013(3) 0.014(3) 0.018(3) 0.000(2) -0.005(2) 0.001(2)
O17 0.025(5) 0.010(4) 0.033(6) 0.006(4) 0 0
O18 0.016(3) 0.019(3) 0.020(3) 0.006(3) -0.006(2) -0.001(2)
O19 0.013(3) 0.011(3) 0.017(3) -0.002(2) 0.003(2) 0.005(2)
O20 0.014(4) 0.017(4) 0.014(4) -0.003(3) 0 0
O21 0.031(6) 0.026(5) 0.013(5) 0.001(4) 0 0
O22 0.016(4) 0.007(4) 0.029(5) -0.006(3) 0 0
O23 0.015(3) 0.010(3) 0.017(3) -0.002(2) -0.002(2) -0.001(2)
O24 0.017(3) 0.032(3) 0.024(4) -0.007(3) 0.008(3) -0.002(3)
O25 0.010(4) 0.012(4) 0.015(4) -0.005(3) 0 0
O26 0.014(5) 0.024(5) 0.015(5) -0.007(3) 0 0
O27 0.009(3) 0.021(3) 0.016(3) -0.002(2) 0.003(2) 0.001(2)
O28 0.019(3) 0.012(3) 0.015(3) 0.002(2) -0.003(2) 0.006(2)
O29 0.026(3) 0.011(3) 0.029(4) 0.000(3) -0.011(3) -0.004(2)
O30 0.014(3) 0.022(3) 0.014(3) 0.004(2) -0.004(2) -0.002(2)
O31 0.011(3) 0.029(3) 0.024(4) 0.007(3) 0.005(3) -0.001(2)
O32 0.015(3) 0.026(3) 0.025(4) 0.004(3) 0.002(3) -0.002(2)
O33 0.007(4) 0.014(4) 0.023(5) -0.003(3) 0 0
O34 0.015(3) 0.021(3) 0.030(4) -0.005(3) -0.005(3) -0.002(2)
O35 0.007(4) 0.024(4) 0.019(5) 0.009(4) 0 0
O36 0.019(3) 0.020(3) 0.029(4) 0.001(3) -0.001(3) 0.002(3)
O37 0.012(4) 0.017(4) 0.019(5) 0.008(3) 0 0
O38 0.017(3) 0.018(3) 0.030(4) 0.000(3) -0.001(3) 0.004(2)
O39 0.024(3) 0.019(3) 0.019(3) 0.010(2) -0.004(3) -0.005(3)
O40 0.029(4) 0.024(3) 0.018(3) -0.003(3) 0.001(3) 0.005(3)
O41 0.021(3) 0.024(3) 0.017(3) 0.007(3) -0.001(3) 0.004(3)
O42 0.029(5) 0.021(5) 0.027(5) 0.004(4) 0 0

loop_
_atom_type_symbol
_atom_type_description
_atom_type_scat_dispersion_real
_atom_type_scat_dispersion_imag
_atom_type_scat_source
Li Li -0.0003 0.0001 'International Tables Vol C Tables 4.2.6.8 and 6.1.1.4'
Mo Mo -1.6832 0.6857 'International Tables Vol C Tables 4.2.6.8 and 6.1.1.4'
Se Se -0.0929 2.2259 'International Tables Vol C Tables 4.2.6.8 and 6.1.1.4'
O O 0.0106 0.006 'International Tables Vol C Tables 4.2.6.8 and 6.1.1.4'

loop_
_geom_angle_atom_site_label_1
_geom_angle_atom_site_label_2
_geom_angle_atom_site_label_3
_geom_angle
_geom_angle_site_symmetry_1
_geom_angle_site_symmetry_3
O1 Mo1 O2 104.2(3) . .
O1 Mo1 O3 97.6(3) . .
O2 Mo1 O3 99.2(3) . .
O1 Mo1 O4 101.0(3) . .
O2 Mo1 O4 96.1(3) . .
O3 Mo1 O4 152.1(3) . .
O1 Mo1 O5 94.8(3) . .
O2 Mo1 O5 160.7(3) . .
O3 Mo1 O5 81.3(3) . .
O4 Mo1 O5 76.7(2) . .
O1 Mo1 O6 167.6(3) . .
O2 Mo1 O6 86.3(3) . .
O3 Mo1 O6 73.9(2) . .
O4 Mo1 O6 84.1(2) . .
O5 Mo1 O6 75.2(3) . .
O24 Mo2 O29 103.4(3) . .
O24 Mo2 O8 98.7(3) . .
O29 Mo2 O8 100.5(3) . .
O24 Mo2 O10 100.0(3) . .
O29 Mo2 O10 97.4(3) . .
O8 Mo2 O10 150.3(3) . .
O24 Mo2 O23 91.3(3) . .
O29 Mo2 O23 164.4(3) . .
O8 Mo2 O23 82.0(3) . .
O10 Mo2 O23 74.6(2) . .
O24 Mo2 O26 167.6(3) . 2_564
O29 Mo2 O26 87.1(3) . 2_564
O8 Mo2 O26 72.7(3) . 2_564
O10 Mo2 O26 84.8(2) . 2_564
O23 Mo2 O26 79.0(2) . 2_564
O31 Mo3 O38 102.5(3) 1_545 .
O31 Mo3 O20 97.5(3) 1_545 .
O38 Mo3 O20 102.6(3) . .
O31 Mo3 O16 101.3(3) 1_545 1_545
O38 Mo3 O16 96.0(3) . 1_545
O20 Mo3 O16 149.9(3) . 1_545
O31 Mo3 O7 91.7(3) 1_545 1_545
O38 Mo3 O7 163.5(3) . 1_545
O20 Mo3 O7 83.5(3) . 1_545
O16 Mo3 O7 72.7(2) 1_545 1_545
O31 Mo3 O35 167.0(3) 1_545 .
O38 Mo3 O35 86.8(3) . .
O20 Mo3 O35 71.3(3) . .
O16 Mo3 O35 86.5(2) 1_545 .
O7 Mo3 O35 80.7(3) 1_545 .
O36 Mo4 O39 103.7(3) . .
O36 Mo4 O33 97.6(3) . .
O39 Mo4 O33 101.3(3) . .
O36 Mo4 O18 99.7(3) . .
O39 Mo4 O18 96.7(3) . .
O33 Mo4 O18 151.2(3) . .
O36 Mo4 O30 92.5(3) . .
O39 Mo4 O30 162.7(3) . .
O33 Mo4 O30 82.4(3) . .
O18 Mo4 O30 74.0(2) . .
O36 Mo4 O9 167.4(3) . 2_565
O39 Mo4 O9 86.4(3) . 2_565
O33 Mo4 O9 72.7(3) . 2_565
O18 Mo4 O9 86.4(2) . 2_565
O30 Mo4 O9 78.5(3) . 2_565
O32 Mo5 O40 103.4(3) . .
O32 Mo5 O11 97.2(3) . .
O40 Mo5 O11 99.5(3) . .
O32 Mo5 O27 100.8(3) . .
O40 Mo5 O27 96.2(3) . .
O11 Mo5 O27 152.6(3) . .
O32 Mo5 O15 94.8(3) . .
O40 Mo5 O15 161.4(3) . .
O11 Mo5 O15 81.5(3) . .
O27 Mo5 O15 76.5(2) . .
O32 Mo5 O37 167.6(3) . .
O40 Mo5 O37 86.9(3) . .
O11 Mo5 O37 74.0(2) . .
O27 Mo5 O37 84.7(2) . .
O15 Mo5 O37 75.5(3) . .
O34 Mo6 O41 101.2(3) . .
O34 Mo6 O25 97.9(3) . .
O41 Mo6 O25 102.3(3) . .
O34 Mo6 O19 102.4(3) . .
O41 Mo6 O19 95.7(3) . .
O25 Mo6 O19 149.6(3) . .
O34 Mo6 O28 91.5(3) . .
O41 Mo6 O28 165.4(2) . .
O25 Mo6 O28 83.0(3) . .
O19 Mo6 O28 74.2(2) . .
O34 Mo6 O22 166.5(3) . .
O41 Mo6 O22 88.6(3) . .
O25 Mo6 O22 70.7(2) . .
O19 Mo6 O22 85.6(2) . .
O28 Mo6 O22 80.3(3) . .
O13 Se1 O19 104.1(3) . 4
O13 Se1 O19 104.1(3) . .
O19 Se1 O19 96.8(3) 4 .
O21 Se2 O4 105.0(3) . 4
O21 Se2 O4 105.0(3) . .
O4 Se2 O4 94.3(4) 4 .
O23 Se3 O23 101.9(4) 4_655 .
O23 Se3 O22 100.5(2) 4_655 .
O23 Se3 O22 100.5(2) . .
O17 Se4 O16 105.1(3) . 1_545
O17 Se4 O16 105.1(3) . 4_545
O16 Se4 O16 95.0(4) 1_545 4_545
O6 Se5 O7 102.0(3) . .
O6 Se5 O7 102.0(3) . 4_655
O7 Se5 O7 98.8(4) . 4_655
O14 Se6 O10 104.6(3) . .
O14 Se6 O10 104.6(3) . 4
O10 Se6 O10 95.7(4) . 4
O28 Se7 O28 101.6(4) 4_655 .
O28 Se7 O35 100.6(3) 4_655 .
O28 Se7 O35 100.6(3) . .
O30 Se8 O30 99.3(4) . 4
O30 Se8 O37 100.9(3) . .
O30 Se8 O37 100.9(3) 4 .
O15 Se9 O15 103.0(4) 4 .
O15 Se9 O26 100.3(3) 4 .
O15 Se9 O26 100.3(3) . .
O9 Se10 O5 100.6(3) . 4_655
O9 Se10 O5 100.6(3) . .
O5 Se10 O5 102.8(4) 4_655 .
O12 Se11 O18 104.9(3) . 4_655
O12 Se11 O18 104.9(3) . .
O18 Se11 O18 94.9(4) 4_655 .
O42 Se12 O27 105.0(3) . 4_655
O42 Se12 O27 105.0(3) . .
O27 Se12 O27 93.4(4) 4_655 .
O25 Li1 O31 111.4(7) 2_565 4
O25 Li1 O31 111.4(7) 2_565 .
O31 Li1 O31 93.9(10) 4 .
O25 Li1 O33 114.2(12) 2_565 1_565
O31 Li1 O33 112.1(7) 4 1_565
O31 Li1 O33 112.1(7) . 1_565
O36 Li2 O36 90.1(9) 4_655 .
O36 Li2 O20 100.6(9) 4_655 .
O36 Li2 O20 100.6(9) . .
O36 Li2 O34 146.2(13) 4_655 2
O36 Li2 O34 83.5(4) . 2
O20 Li2 O34 113.3(8) . 2
O36 Li2 O34 83.5(4) 4_655 3
O36 Li2 O34 146.2(13) . 3
O20 Li2 O34 113.3(8) . 3
O34 Li2 O34 83.6(9) 2 3
O3 Li3 O8 111.9(11) . .
O3 Li3 O32 111.9(8) . .
O8 Li3 O32 113.5(8) . .
O3 Li3 O32 111.9(8) . 4_655
O8 Li3 O32 113.5(8) . 4_655
O32 Li3 O32 92.9(10) . 4_655
O24 Li4 O24 87.4(10) 4 .
O24 Li4 O11 103.8(9) 4 .
O24 Li4 O11 103.8(9) . .
O24 Li4 O1 150.1(13) 4 .
O24 Li4 O1 86.2(4) . .
O11 Li4 O1 106.1(9) . .
O24 Li4 O1 86.2(4) 4 4
O24 Li4 O1 150.1(13) . 4
O11 Li4 O1 106.1(9) . 4
O1 Li4 O1 85.0(9) . 4
O30 Li5 O29 117.0(8) 2_564 .
O30 Li5 O14 149.9(9) 2_564 .
O29 Li5 O14 81.6(7) . .
O30 Li5 O15 106.0(8) 2_564 2_564
O29 Li5 O15 91.7(6) . 2_564
O14 Li5 O15 96.2(7) . 2_564
O30 Li5 O27 78.7(6) 2_564 2_564
O29 Li5 O27 160.6(9) . 2_564
O14 Li5 O27 89.3(7) . 2_564
O15 Li5 O27 72.1(5) 2_564 2_564
O30 Li5 O18 69.7(5) 2_564 2_564
O29 Li5 O18 79.7(6) . 2_564
O14 Li5 O18 92.7(7) . 2_564
O15 Li5 O18 166.6(9) 2_564 2_564
O27 Li5 O18 118.0(7) 2_564 2_564
O7 Li6 O12 151.2(10) . 2_564
O7 Li6 O39 115.3(9) . 2_564
O12 Li6 O39 83.0(7) 2_564 2_564
O7 Li6 O5 104.2(8) . .
O12 Li6 O5 96.7(8) 2_564 .
O39 Li6 O5 92.1(7) 2_564 .
O7 Li6 O4 77.9(6) . .
O12 Li6 O4 90.0(7) 2_564 .
O39 Li6 O4 162.4(9) 2_564 .
O5 Li6 O4 72.6(5) . .
O7 Li6 O16 67.3(5) . .
O12 Li6 O16 96.4(7) 2_564 .
O39 Li6 O16 80.0(6) 2_564 .
O5 Li6 O16 163.7(10) . .
O4 Li6 O16 117.0(8) . .
O7 Li6 Mo1 85.1(5) . .
O2 Li7 O23 144.8(11) . 2_565
O2 Li7 O41 108.3(8) . 2_565
O23 Li7 O41 100.7(8) 2_565 2_565
O2 Li7 O13 106.9(11) . 2_565
O23 Li7 O13 97.5(8) 2_565 2_565
O41 Li7 O13 79.3(7) 2_565 2_565
O2 Li7 O10 82.9(7) . 2_565
O23 Li7 O10 73.7(6) 2_565 2_565
O41 Li7 O10 163.7(11) 2_565 2_565
O13 Li7 O10 86.2(8) 2_565 2_565
O2 Li7 O21 74.9(7) . .
O23 Li7 O21 93.5(9) 2_565 .
O41 Li7 O21 76.4(7) 2_565 .
O13 Li7 O21 154.8(9) 2_565 .
O10 Li7 O21 118.7(9) 2_565 .
O28 Li8 O40 143.0(11) . .
O28 Li8 O38 101.1(7) . .
O40 Li8 O38 108.5(8) . .
O28 Li8 O17 98.0(8) . .
O40 Li8 O17 108.7(9) . .
O38 Li8 O17 79.4(7) . .
O28 Li8 O19 73.5(6) . .
O40 Li8 O19 82.7(6) . .
O38 Li8 O19 164.5(11) . .
O17 Li8 O19 86.9(8) . .
O28 Li8 O42 93.0(9) . .
O40 Li8 O42 73.4(6) . .
O38 Li8 O42 76.5(7) . .
O17 Li8 O42 155.0(9) . .
O19 Li8 O42 117.8(9) . .

loop_
_geom_bond_atom_site_label_1
_geom_bond_atom_site_label_2
_geom_bond_distance
_geom_bond_site_symmetry_2
Mo1 O1 1.683(6) .
Mo1 O2 1.709(6) .
Mo1 O3 1.953(4) .
Mo1 O4 1.971(5) .
Mo1 O5 2.187(6) .
Mo1 O6 2.303(5) .
Mo2 O24 1.697(6) .
Mo2 O29 1.698(5) .
Mo2 O8 1.950(4) .
Mo2 O10 1.989(6) .
Mo2 O23 2.216(5) .
Mo2 O26 2.285(6) 2_564
Mo3 O31 1.706(6) 1_545
Mo3 O38 1.715(6) .
Mo3 O20 1.951(4) .
Mo3 O16 1.977(6) 1_545
Mo3 O7 2.164(5) 1_545
Mo3 O35 2.301(6) .
Mo4 O36 1.691(6) .
Mo4 O39 1.709(6) .
Mo4 O33 1.964(4) .
Mo4 O18 1.982(6) .
Mo4 O30 2.173(6) .
Mo4 O9 2.272(5) 2_565
Mo5 O32 1.702(6) .
Mo5 O40 1.712(6) .
Mo5 O11 1.942(4) .
Mo5 O27 1.960(6) .
Mo5 O15 2.214(6) .
Mo5 O37 2.294(5) .
Mo6 O34 1.686(6) .
Mo6 O41 1.706(6) .
Mo6 O25 1.958(4) .
Mo6 O19 1.974(5) .
Mo6 O28 2.228(5) .
Mo6 O22 2.281(5) .
Se1 O13 1.639(9) .
Se1 O19 1.753(5) 4
Se1 O19 1.753(5) .
Se2 O21 1.629(8) .
Se2 O4 1.745(6) 4
Se2 O4 1.745(6) .
Se3 O23 1.708(5) 4_655
Se3 O23 1.708(5) .
Se3 O22 1.724(7) .
Se4 O17 1.642(8) .
Se4 O16 1.757(5) 1_545
Se4 O16 1.757(5) 4_545
Se5 O6 1.710(7) .
Se5 O7 1.713(5) .
Se5 O7 1.713(5) 4_655
Se6 O14 1.637(8) .
Se6 O10 1.750(6) .
Se6 O10 1.750(6) 4
Se7 O28 1.696(5) 4_655
Se7 O28 1.696(5) .
Se7 O35 1.703(9) .
Se8 O30 1.694(6) .
Se8 O30 1.694(6) 4
Se8 O37 1.702(8) .
Se9 O15 1.704(5) 4
Se9 O15 1.704(5) .
Se9 O26 1.704(9) .
Se10 O9 1.692(8) .
Se10 O5 1.714(6) 4_655
Se10 O5 1.714(6) .
Se11 O12 1.635(9) .
Se11 O18 1.744(6) 4_655
Se11 O18 1.744(6) .
Se12 O42 1.630(9) .
Se12 O27 1.757(5) 4_655
Se12 O27 1.757(5) .
Li1 O25 1.91(2) 2_565
Li1 O31 1.947(16) 4
Li1 O31 1.947(16) .
Li1 O33 2.00(2) 1_565
Li1 Mo6 3.329(17) 3_465
Li1 Mo6 3.329(17) 2_565
Li2 O36 1.982(16) 4_655
Li2 O36 1.982(16) .
Li2 O20 2.02(3) .
Li2 O34 2.124(18) 2
Li2 O34 2.124(18) 3
Li3 O3 1.94(2) .
Li3 O8 1.95(3) .
Li3 O32 1.956(16) .
Li3 O32 1.956(16) 4_655
Li3 Mo1 3.361(16) 4_655
Li3 Mo2 3.38(2) 4_655
Li4 O24 2.009(18) 4
Li4 O24 2.009(18) .
Li4 O11 2.02(2) .
Li4 O1 2.085(18) .
Li4 O1 2.085(18) 4
Li5 O30 2.041(19) 2_564
Li5 O29 2.118(17) .
Li5 O14 2.140(19) .
Li5 O15 2.177(17) 2_564
Li5 O27 2.226(17) 2_564
Li5 O18 2.327(17) 2_564
Li6 O7 2.09(2) .
Li6 O12 2.09(2) 2_564
Li6 O39 2.100(19) 2_564
Li6 O5 2.135(16) .
Li6 O4 2.229(18) .
Li6 O16 2.333(16) .
Li7 O2 1.962(19) .
Li7 O23 2.03(2) 2_565
Li7 O41 2.131(18) 2_565
Li7 O13 2.19(2) 2_565
Li7 O10 2.221(18) 2_565
Li7 O21 2.49(2) .
Li7 Mo2 3.352(19) 2_565
Li8 O28 2.004(18) .
Li8 O40 2.042(17) .
Li8 O38 2.144(19) .
Li8 O17 2.19(2) .
Li8 O19 2.233(19) .
Li8 O42 2.52(2) .
